data_1557760
loop_
_publ_author_name
'Moaven, Shiva'
'Watson, Brandon T.'
'Thompson, Shelby B.'
'Lyons, Veronica J.'
'Unruh, Daniel K.'
'Casadonte, Dominick J.'
'Pappas, Dimitri'
'Cozzolino, Anthony F.'

_publ_section_title
;
 Self-assembly of reversed bilayer vesicles through pnictogen bonding:
 water-stable supramolecular nanocontainers for organic solvents
;
_journal_issue 17
_journal_name_full 'Chemical Science'
_journal_page_first 4374
_journal_page_last 4380
_journal_paper_doi 10.1039/D0SC00206B
_journal_volume 11
_journal_year 2020
_chemical_formula_sum 'C6 H11 S3 Sb'
_chemical_formula_weight 301.08
_space_group_IT_number 14
_space_group_name_Hall '-P 2yn'
_space_group_name_H-M_alt 'P 1 21/n 1'
_symmetry_cell_setting monoclinic
_symmetry_Int_Tables_number 14
_symmetry_space_group_name_Hall '-P 2yn'
_symmetry_space_group_name_H-M 'P 1 21/n 1'
_atom_sites_solution_hydrogens geom
_atom_sites_solution_primary dual
_atom_sites_solution_secondary difmap
_audit_creation_date 2017-07-20T11:58:02-00:00
_audit_creation_method 'WinGX routine CIF_UPDATE'
_audit_update_record
;
2020-01-10 deposited with the CCDC.	2020-04-09 downloaded from the CCDC.
;
_cell_angle_alpha 90
_cell_angle_beta 95.2180(10)
_cell_angle_gamma 90
_cell_formula_units_Z 8
_cell_length_a 7.5797(7)
_cell_length_b 9.1057(9)
_cell_length_c 27.371(3)
_cell_measurement_reflns_used 9868
_cell_measurement_temperature 100(2)
_cell_measurement_theta_max 27.17
_cell_measurement_theta_min 2.69
_cell_volume 1881.3(3)
_computing_cell_refinement 'Bruker SAINT'
_computing_data_collection 'Bruker APEX2'
_computing_data_reduction 'Bruker SAINT'
_computing_structure_refinement 'SHELXL 2014/7 (Sheldrick, 2014)'
_computing_structure_solution 'SHELXT 2014/4 (Sheldrick, 2014)'
_diffrn_ambient_temperature 100(2)
_diffrn_measured_fraction_theta_full 1
_diffrn_measured_fraction_theta_max 0.998
_diffrn_measurement_device_type 'Bruker APEX-II CCD'
_diffrn_measurement_method '\w scans'
_diffrn_radiation_monochromator graphite
_diffrn_radiation_source 'fine-focus sealed tube'
_diffrn_radiation_type MoK\a
_diffrn_radiation_wavelength 0.71073
_diffrn_reflns_av_R_equivalents 0.0253
_diffrn_reflns_av_unetI/netI 0.0179
_diffrn_reflns_Laue_measured_fraction_full 1
_diffrn_reflns_Laue_measured_fraction_max 0.998
_diffrn_reflns_limit_h_max 9
_diffrn_reflns_limit_h_min -9
_diffrn_reflns_limit_k_max 11
_diffrn_reflns_limit_k_min -11
_diffrn_reflns_limit_l_max 35
_diffrn_reflns_limit_l_min -35
_diffrn_reflns_number 21518
_diffrn_reflns_point_group_measured_fraction_full 1
_diffrn_reflns_point_group_measured_fraction_max 0.998
_diffrn_reflns_theta_full 25.242
_diffrn_reflns_theta_max 27.168
_diffrn_reflns_theta_min 1.494
_exptl_absorpt_coefficient_mu 3.526
_exptl_absorpt_correction_T_max 0.4912
_exptl_absorpt_correction_T_min 0.4049
_exptl_absorpt_correction_type multi-scan
_exptl_absorpt_process_details SADABS
_exptl_crystal_colour colourless
_exptl_crystal_density_diffrn 2.126
_exptl_crystal_description block
_exptl_crystal_F_000 1168
_exptl_crystal_size_max 0.245
_exptl_crystal_size_mid 0.12
_exptl_crystal_size_min 0.12
_refine_diff_density_max 0.416
_refine_diff_density_min -0.831
_refine_diff_density_rms 0.109
_refine_ls_extinction_method none
_refine_ls_goodness_of_fit_ref 1.069
_refine_ls_hydrogen_treatment constr
_refine_ls_matrix_type full
_refine_ls_number_parameters 183
_refine_ls_number_reflns 4176
_refine_ls_number_restraints 0
_refine_ls_restrained_S_all 1.069
_refine_ls_R_factor_all 0.0212
_refine_ls_R_factor_gt 0.0178
_refine_ls_shift/su_max 0.002
_refine_ls_shift/su_mean 0
_refine_ls_structure_factor_coef Fsqd
_refine_ls_weighting_details 'w=1/[\s^2^(Fo^2^)+(0.0171P)^2^+1.5186P] where P=(Fo^2^+2Fc^2^)/3'
_refine_ls_weighting_scheme calc
_refine_ls_wR_factor_gt 0.0412
_refine_ls_wR_factor_ref 0.0429
_reflns_number_gt 3765
_reflns_number_total 4176
_reflns_threshold_expression 'I > 2\s(I)'
_cod_data_source_file d0sc00206b3.cif
_cod_data_source_block Sb_1_Et
_cod_depositor_comments
;Adding full bibliography for 1557760.cif.

 Adding full bibliography for 1557760.cif.
;
_cod_original_sg_symbol_H-M 'P 21/n'
_cod_database_code 1557760
_shelx_estimated_absorpt_t_min 0.479
_shelx_estimated_absorpt_t_max 0.677

loop_
_symmetry_equiv_pos_as_xyz
'x, y, z'
'-x+1/2, y+1/2, -z+1/2'
'-x, -y, -z'
'x-1/2, -y-1/2, z-1/2'

loop_
_atom_site_label
_atom_site_type_symbol
_atom_site_fract_x
_atom_site_fract_y
_atom_site_fract_z
_atom_site_U_iso_or_equiv
_atom_site_adp_type
_atom_site_occupancy
_atom_site_calc_flag
_atom_site_disorder_assembly
_atom_site_disorder_group
Sb1 Sb 0.31283(2) 0.46710(2) 0.29739(2) 0.01001(4) Uani 1 d . .
Sb2 Sb 0.69169(2) 0.45214(2) 0.19996(2) 0.01035(4) Uani 1 d . .
S1 S 0.57150(7) 0.30487(6) 0.30029(2) 0.01142(11) Uani 1 d . .
S2 S 0.50044(7) 0.67722(6) 0.32011(2) 0.01101(11) Uani 1 d . .
S3 S 0.26997(7) 0.41317(6) 0.38323(2) 0.01108(11) Uani 1 d . .
S4 S 0.49928(7) 0.24350(6) 0.17894(2) 0.01119(11) Uani 1 d . .
S5 S 0.43687(7) 0.61782(6) 0.19876(2) 0.01137(11) Uani 1 d . .
S6 S 0.72546(7) 0.50578(6) 0.11349(2) 0.01191(11) Uani 1 d . .
C1 C 0.7254(3) 0.3973(2) 0.34628(8) 0.0106(4) Uani 1 d . .
H1A H 0.8171 0.3252 0.3583 0.013 Uiso 1 calc . .
H1B H 0.7861 0.4763 0.3295 0.013 Uiso 1 calc . .
C2 C 0.5908(3) 0.6266(2) 0.38193(8) 0.0108(4) Uani 1 d . .
H2A H 0.6952 0.6897 0.3908 0.013 Uiso 1 calc . .
H2B H 0.5009 0.651 0.4047 0.013 Uiso 1 calc . .
C3 C 0.4966(3) 0.3695(2) 0.40826(8) 0.0106(4) Uani 1 d . .
H3A H 0.5011 0.3757 0.4445 0.013 Uiso 1 calc . .
H3B H 0.521 0.2662 0.3999 0.013 Uiso 1 calc . .
C4 C 0.6477(3) 0.4654(2) 0.39137(8) 0.0095(4) Uani 1 d . .
C5 C 0.8002(3) 0.4657(2) 0.43334(8) 0.0131(4) Uani 1 d . .
H5A H 0.8241 0.363 0.4438 0.016 Uiso 1 calc . .
H5B H 0.9086 0.5037 0.4201 0.016 Uiso 1 calc . .
C6 C 0.7658(3) 0.5562(3) 0.47845(8) 0.0196(5) Uani 1 d . .
H6A H 0.7595 0.6605 0.4697 0.029 Uiso 1 calc . .
H6B H 0.8624 0.5406 0.5042 0.029 Uiso 1 calc . .
H6C H 0.6535 0.5255 0.4904 0.029 Uiso 1 calc . .
C7 C 0.4025(3) 0.2941(2) 0.11762(8) 0.0107(4) Uani 1 d . .
H7A H 0.4889 0.2684 0.094 0.013 Uiso 1 calc . .
H7B H 0.2964 0.2322 0.1097 0.013 Uiso 1 calc . .
C8 C 0.2775(3) 0.5255(2) 0.15438(8) 0.0106(4) Uani 1 d . .
H8A H 0.2182 0.4475 0.1721 0.013 Uiso 1 calc . .
H8B H 0.1855 0.5981 0.143 0.013 Uiso 1 calc . .
C9 C 0.4970(3) 0.5477(2) 0.08946(8) 0.0112(4) Uani 1 d . .
H9A H 0.4738 0.6521 0.0967 0.013 Uiso 1 calc . .
H9B H 0.4891 0.5372 0.0533 0.013 Uiso 1 calc . .
C10 C 0.3476(3) 0.4554(2) 0.10859(8) 0.0097(4) Uani 1 d . .
C11 C 0.1887(3) 0.4585(2) 0.06854(8) 0.0138(5) Uani 1 d . .
H11A H 0.0817 0.4253 0.0836 0.017 Uiso 1 calc . .
H11B H 0.1684 0.5616 0.058 0.017 Uiso 1 calc . .
C12 C 0.2080(3) 0.3651(3) 0.02289(8) 0.0195(5) Uani 1 d . .
H12A H 0.1043 0.3796 -0.0007 0.029 Uiso 1 calc . .
H12B H 0.2169 0.2613 0.0322 0.029 Uiso 1 calc . .
H12C H 0.3152 0.3946 0.0079 0.029 Uiso 1 calc . .

loop_
_atom_site_aniso_label
_atom_site_aniso_U_11
_atom_site_aniso_U_22
_atom_site_aniso_U_33
_atom_site_aniso_U_23
_atom_site_aniso_U_13
_atom_site_aniso_U_12
Sb1 0.00979(8) 0.00990(8) 0.01009(8) -0.00043(5) -0.00040(6) -0.00033(5)
Sb2 0.00930(8) 0.00979(8) 0.01169(8) -0.00038(5) -0.00052(6) -0.00030(5)
S1 0.0144(3) 0.0098(2) 0.0100(2) -0.0015(2) 0.0010(2) 0.0020(2)
S2 0.0107(2) 0.0089(2) 0.0132(3) 0.00175(19) 0.0001(2) -0.00049(19)
S3 0.0093(2) 0.0117(3) 0.0125(3) 0.0003(2) 0.0024(2) -0.0011(2)
S4 0.0108(2) 0.0084(2) 0.0142(3) 0.00191(19) 0.0001(2) -0.00038(19)
S5 0.0139(3) 0.0093(2) 0.0108(2) -0.00134(19) 0.0007(2) 0.0016(2)
S6 0.0096(2) 0.0123(3) 0.0143(3) 0.0006(2) 0.0034(2) -0.0011(2)
C1 0.0082(10) 0.0116(10) 0.0118(10) -0.0011(8) 0.0007(8) 0.0010(8)
C2 0.0109(10) 0.0104(10) 0.0110(10) 0.0000(8) 0.0003(8) -0.0004(8)
C3 0.0095(10) 0.0119(10) 0.0105(10) 0.0022(8) 0.0015(8) -0.0004(8)
C4 0.0087(10) 0.0102(10) 0.0096(10) 0.0010(8) 0.0015(8) 0.0009(8)
C5 0.0097(10) 0.0176(11) 0.0118(11) 0.0002(9) -0.0003(9) 0.0011(8)
C6 0.0148(12) 0.0298(14) 0.0134(11) -0.0057(10) -0.0031(9) 0.0015(10)
C7 0.0108(10) 0.0092(10) 0.0122(10) -0.0012(8) 0.0011(8) -0.0011(8)
C8 0.0096(10) 0.0103(10) 0.0120(10) -0.0012(8) 0.0009(8) 0.0002(8)
C9 0.0102(10) 0.0130(11) 0.0105(10) 0.0031(8) 0.0013(8) -0.0007(8)
C10 0.0087(10) 0.0104(10) 0.0100(10) 0.0001(8) 0.0011(8) -0.0010(8)
C11 0.0111(11) 0.0156(11) 0.0140(11) -0.0002(9) -0.0023(9) 0.0013(8)
C12 0.0204(12) 0.0243(13) 0.0129(11) -0.0017(10) -0.0030(9) -0.0006(10)

loop_
_atom_type_symbol
_atom_type_description
_atom_type_scat_dispersion_real
_atom_type_scat_dispersion_imag
_atom_type_scat_source
C C 0.0033 0.0016 'International Tables Vol C Tables 4.2.6.8 and 6.1.1.4'
H H 0 0 'International Tables Vol C Tables 4.2.6.8 and 6.1.1.4'
S S 0.1246 0.1234 'International Tables Vol C Tables 4.2.6.8 and 6.1.1.4'
Sb Sb -0.5866 1.5461 'International Tables Vol C Tables 4.2.6.8 and 6.1.1.4'

loop_
_geom_angle_atom_site_label_1
_geom_angle_atom_site_label_2
_geom_angle_atom_site_label_3
_geom_angle
_geom_angle_site_symmetry_1
_geom_angle_site_symmetry_3
_geom_angle_publ_flag
S2 Sb1 S1 91.061(19) . . ?
S2 Sb1 S3 92.175(19) . . ?
S1 Sb1 S3 91.358(18) . . ?
S4 Sb2 S5 91.30(2) . . ?
S4 Sb2 S6 92.315(19) . . ?
S5 Sb2 S6 90.904(18) . . ?
C1 S1 Sb1 101.65(7) . . ?
C2 S2 Sb1 101.52(7) . . ?
C3 S3 Sb1 101.56(7) . . ?
C7 S4 Sb2 101.65(7) . . ?
C8 S5 Sb2 101.39(7) . . ?
C9 S6 Sb2 102.08(7) . . ?
C4 C1 S1 117.76(14) . . ?
C4 C1 H1A 107.9 . . ?
S1 C1 H1A 107.9 . . ?
C4 C1 H1B 107.9 . . ?
S1 C1 H1B 107.9 . . ?
H1A C1 H1B 107.2 . . ?
C4 C2 S2 118.07(15) . . ?
C4 C2 H2A 107.8 . . ?
S2 C2 H2A 107.8 . . ?
C4 C2 H2B 107.8 . . ?
S2 C2 H2B 107.8 . . ?
H2A C2 H2B 107.1 . . ?
C4 C3 S3 117.43(15) . . ?
C4 C3 H3A 107.9 . . ?
S3 C3 H3A 107.9 . . ?
C4 C3 H3B 107.9 . . ?
S3 C3 H3B 107.9 . . ?
H3A C3 H3B 107.2 . . ?
C3 C4 C2 112.58(17) . . ?
C3 C4 C1 111.07(17) . . ?
C2 C4 C1 111.62(17) . . ?
C3 C4 C5 107.58(17) . . ?
C2 C4 C5 107.44(17) . . ?
C1 C4 C5 106.19(17) . . ?
C6 C5 C4 115.38(18) . . ?
C6 C5 H5A 108.4 . . ?
C4 C5 H5A 108.4 . . ?
C6 C5 H5B 108.4 . . ?
C4 C5 H5B 108.4 . . ?
H5A C5 H5B 107.5 . . ?
C5 C6 H6A 109.5 . . ?
C5 C6 H6B 109.5 . . ?
H6A C6 H6B 109.5 . . ?
C5 C6 H6C 109.5 . . ?
H6A C6 H6C 109.5 . . ?
H6B C6 H6C 109.5 . . ?
C10 C7 S4 117.89(15) . . ?
C10 C7 H7A 107.8 . . ?
S4 C7 H7A 107.8 . . ?
C10 C7 H7B 107.8 . . ?
S4 C7 H7B 107.8 . . ?
H7A C7 H7B 107.2 . . ?
C10 C8 S5 118.16(15) . . ?
C10 C8 H8A 107.8 . . ?
S5 C8 H8A 107.8 . . ?
C10 C8 H8B 107.8 . . ?
S5 C8 H8B 107.8 . . ?
H8A C8 H8B 107.1 . . ?
C10 C9 S6 117.63(15) . . ?
C10 C9 H9A 107.9 . . ?
S6 C9 H9A 107.9 . . ?
C10 C9 H9B 107.9 . . ?
S6 C9 H9B 107.9 . . ?
H9A C9 H9B 107.2 . . ?
C7 C10 C9 112.25(17) . . ?
C7 C10 C8 111.86(17) . . ?
C9 C10 C8 111.60(17) . . ?
C7 C10 C11 108.16(17) . . ?
C9 C10 C11 107.29(17) . . ?
C8 C10 C11 105.26(17) . . ?
C12 C11 C10 116.15(18) . . ?
C12 C11 H11A 108.2 . . ?
C10 C11 H11A 108.2 . . ?
C12 C11 H11B 108.2 . . ?
C10 C11 H11B 108.2 . . ?
H11A C11 H11B 107.4 . . ?
C11 C12 H12A 109.5 . . ?
C11 C12 H12B 109.5 . . ?
H12A C12 H12B 109.5 . . ?
C11 C12 H12C 109.5 . . ?
H12A C12 H12C 109.5 . . ?
H12B C12 H12C 109.5 . . ?

loop_
_geom_bond_atom_site_label_1
_geom_bond_atom_site_label_2
_geom_bond_distance
_geom_bond_site_symmetry_2
_geom_bond_publ_flag
Sb1 S2 2.4308(6) . ?
Sb1 S1 2.4504(6) . ?
Sb1 S3 2.4505(6) . ?
Sb2 S4 2.4319(6) . ?
Sb2 S5 2.4487(6) . ?
Sb2 S6 2.4525(6) . ?
S1 C1 1.841(2) . ?
S2 C2 1.826(2) . ?
S3 C3 1.834(2) . ?
S4 C7 1.829(2) . ?
S5 C8 1.837(2) . ?
S6 C9 1.836(2) . ?
C1 C4 1.545(3) . ?
C1 H1A 0.99 . ?
C1 H1B 0.99 . ?
C2 C4 1.545(3) . ?
C2 H2A 0.99 . ?
C2 H2B 0.99 . ?
C3 C4 1.544(3) . ?
C3 H3A 0.99 . ?
C3 H3B 0.99 . ?
C4 C5 1.554(3) . ?
C5 C6 1.526(3) . ?
C5 H5A 0.99 . ?
C5 H5B 0.99 . ?
C6 H6A 0.98 . ?
C6 H6B 0.98 . ?
C6 H6C 0.98 . ?
C7 C10 1.540(3) . ?
C7 H7A 0.99 . ?
C7 H7B 0.99 . ?
C8 C10 1.544(3) . ?
C8 H8A 0.99 . ?
C8 H8B 0.99 . ?
C9 C10 1.540(3) . ?
C9 H9A 0.99 . ?
C9 H9B 0.99 . ?
C10 C11 1.553(3) . ?
C11 C12 1.529(3) . ?
C11 H11A 0.99 . ?
C11 H11B 0.99 . ?
C12 H12A 0.98 . ?
C12 H12B 0.98 . ?
C12 H12C 0.98 . ?
